data_7202727
loop_
_publ_author_name
'Stokes, Melissa A.'
'Kortan, Refik'
'Amy, Sandrine Rivillon'
'Katz, Howard E.'
'Chabal, Yves J.'
'Kloc, Christian'
'Siegrist, Theo'

_publ_section_title
;
 Molecular ordering in bis(phenylenyl)bithiophenes
;
_journal_issue 32
_journal_name_full 'Journal of Materials Chemistry'
_journal_page_first 3427
_journal_paper_doi 10.1039/b701035d
_journal_volume 17
_journal_year 2007
_chemical_formula_moiety 'C20 H14 S2 O2'
_chemical_formula_sum 'C20 H14 O2 S2'
_chemical_name_common 5,5'-bis(4-hydroxyphenyl)-2,2'-bithiophene
_chemical_name_systematic 5,5'-bis(4-hydroxyphenyl)-2,2'-bithiophene
_space_group_crystal_system orthorhombic
_space_group_IT_number 19
_space_group_name_Hall 'P 2ac 2ab'
_space_group_name_H-M_alt 'P 21 21 21'
_cell_angle_alpha 90.000
_cell_angle_beta 90.000
_cell_angle_gamma 90.000
_cell_length_a 5.558(3)
_cell_length_b 7.665(4)
_cell_length_c 37.188(25)
_cell_volume 1584.3(16)
_computing_structure_solution 'FOX http://objcryst.sourceforge.net'
_diffrn_measurement_device_type 'NSLS Beamline X22A'
_diffrn_radiation_monochromator silicon
_diffrn_radiation_type synchrotron
_diffrn_radiation_wavelength 1.2084
_cod_data_source_file b701035d.txt
_cod_data_source_block HOPTTPOH
_cod_original_formula_sum 'C20 H14 S2 O2'
_cod_database_code 7202727

loop_
_space_group_symop_id
_space_group_symop_operation_xyz
1 x,y,z
2 -x+1/2,-y,z+1/2
3 x+1/2,-y+1/2,-z
4 -x,y+1/2,-z+1/2

loop_
_atom_site_type_symbol
_atom_site_label
_atom_site_fract_x
_atom_site_fract_y
_atom_site_fract_z
_atom_site_U_iso_or_equiv
_atom_site_occupancy
_atom_site_adp_type
C C1 0.5354 0.5180 -0.0041 0.0127 1.0000 Uiso
C C2 0.3309 0.5924 -0.0150 0.0127 1.0000 Uiso
C C3 0.3047 0.5910 -0.0543 0.0127 1.0000 Uiso
C C4 0.4902 0.5158 -0.0712 0.0127 1.0000 Uiso
S S5 0.7140 0.4398 -0.0404 0.0127 1.0000 Uiso
C C6 0.5180 0.4939 -0.1105 0.0127 1.0000 Uiso
C C7 0.7135 0.4159 -0.1240 0.0127 1.0000 Uiso
C C8 0.7468 0.3920 -0.1629 0.0127 1.0000 Uiso
C C9 0.5790 0.4490 -0.1858 0.0127 1.0000 Uiso
C C10 0.3632 0.5349 -0.1715 0.0127 1.0000 Uiso
C C11 0.3345 0.5560 -0.1361 0.0127 1.0000 Uiso
O O12 0.6043 0.4291 -0.2213 0.0127 1.0000 Uiso
C C13 0.6112 0.5002 0.0336 0.0127 1.0000 Uiso
S S14 0.4327 0.5784 0.0699 0.0127 1.0000 Uiso
C C15 0.6564 0.5025 0.1007 0.0127 1.0000 Uiso
C C16 0.8419 0.4272 0.0839 0.0127 1.0000 Uiso
C C17 0.8157 0.4258 0.0445 0.0127 1.0000 Uiso
C C18 0.6284 0.5244 0.1400 0.0127 1.0000 Uiso
C C19 0.8119 0.4623 0.1657 0.0127 1.0000 Uiso
C C20 0.7842 0.4830 0.2012 0.0127 1.0000 Uiso
C C21 0.5674 0.5693 0.2153 0.0127 1.0000 Uiso
C C22 0.4003 0.6260 0.1924 0.0127 1.0000 Uiso
C C23 0.4327 0.6025 0.1534 0.0127 1.0000 Uiso
O O24 0.5364 0.5913 0.2506 0.0127 1.0000 Uiso
H H25 0.1972 0.6483 0.0030 0.0127 1.0000 Uiso
H H26 0.1471 0.6470 -0.0672 0.0127 1.0000 Uiso
H H27 0.8553 0.3672 -0.1064 0.0127 1.0000 Uiso
H H28 0.9105 0.3273 -0.1720 0.0127 1.0000 Uiso
H H29 0.2259 0.5816 -0.1901 0.0127 1.0000 Uiso
H H30 0.1712 0.6206 -0.1271 0.0127 1.0000 Uiso
H H31 0.7497 0.3721 -0.2278 0.0127 1.0000 Uiso
H H32 0.9996 0.3712 0.0967 0.0127 1.0000 Uiso
H H33 0.9494 0.3699 0.0265 0.0127 1.0000 Uiso
H H34 0.9750 0.3978 0.1566 0.0127 1.0000 Uiso
H H35 0.9242 0.4351 0.2192 0.0127 1.0000 Uiso
H H36 0.2391 0.6901 0.2025 0.0127 1.0000 Uiso
H H37 0.2907 0.6513 0.1360 0.0127 1.0000 Uiso
H H38 0.6671 0.5456 0.2641 0.0127 1.0000 Uiso

loop_
_atom_type_symbol
_atom_type_description
_atom_type_scat_source
C C 'International Tables for Crystallography (Vol. IV)'
S S 'International Tables for Crystallography (Vol. IV)'
O O 'International Tables for Crystallography (Vol. IV)'
H H 'International Tables for Crystallography (Vol. IV)'

loop_
_cod_changelog_entry_id
_cod_changelog_entry_author
_cod_changelog_entry_date
_cod_changelog_entry_text
1 'Vaitkus, Antanas' 2022-09-15T18:10:00+03:00
;
 Added an explicit space group operation list and updated space group
 information.
;
